data_4074242
loop_
_publ_author_name
'Dietrich, H. Martin'
'Meermann, Christian'
'T\"ornroos, Karl W.'
'Anwander, Reiner'

_publ_section_title
;
 Sounding out the Reactivity of Trimethylyttrium
;
_journal_issue 18
_journal_name_full Organometallics
_journal_page_first 4316
_journal_paper_doi 10.1021/om060488y
_journal_volume 25
_journal_year 2006
_chemical_formula_moiety 'C12 H36 Ga3 Y'
_chemical_formula_sum 'C12 H36 Ga3 Y'
_chemical_formula_weight 478.48
_chemical_name_common
;
Y(GaMe~4~)~3~
;
_chemical_name_systematic
; 
 ? 
;
_space_group_IT_number 15
_symmetry_cell_setting monoclinic
_symmetry_space_group_name_Hall '-C 2yc'
_symmetry_space_group_name_H-M 'C 1 2/c 1'
_atom_sites_solution_hydrogens geom
_atom_sites_solution_primary direct
_atom_sites_solution_secondary difmap
_audit_creation_method SHELXL-97
_cell_angle_alpha 90.00
_cell_angle_beta 101.8500(10)
_cell_angle_gamma 90.00
_cell_formula_units_Z 4
_cell_length_a 10.8817(6)
_cell_length_b 15.7284(8)
_cell_length_c 12.5031(7)
_cell_measurement_reflns_used 13178
_cell_measurement_temperature 123(2)
_cell_measurement_theta_max 30.06
_cell_measurement_theta_min 2.31
_cell_volume 2094.3(2)
_computing_cell_refinement
;
Bruker (2001). SAINT, version 6.02a, Bruker AXS Inc., Madison, 
Wisconsin, USA.
;
_computing_data_collection
;
Bruker (1999). SMART, version 5.059, Bruker AXS Inc., Madison, 
Wisconsin, USA.
;
_computing_data_reduction
;
Bruker (2001). SAINT, version 6.02a, Bruker AXS Inc., Madison, 
Wisconsin, USA.
;
_computing_molecular_graphics
;
Brandenburg, K. (2005). DIAMOND. Version 3.1. Crystal Impact GbR, Bonn, 
Germany.
;
_computing_publication_material
;
Bruker AXS (2003). SHELXTL. Version 6.14. Bruker AXS Inc., Madison, 
Wisconsin, USA.
;
_computing_structure_refinement
;
Sheldrick, G. M. (1997). SHELXS97 and SHELXL97. University of 
G\"ottingen, Germany.
;
_computing_structure_solution
;     
Sheldrick, G. M. (1997). SHELXS97 and SHELXL97. University of 
G\"ottingen, Germany. 
;
_diffrn_ambient_temperature 123(2)
_diffrn_detector_area_resol_mean '48 \um'
_diffrn_measured_fraction_theta_full 1.000
_diffrn_measured_fraction_theta_max 1.000
_diffrn_measurement_device_type 'Bruker-AXS SMART 2K CCD'
_diffrn_measurement_method 'omega scans'
_diffrn_radiation_monochromator graphite
_diffrn_radiation_source 'normal-focus sealed tube'
_diffrn_radiation_type MoK\a
_diffrn_radiation_wavelength 0.71073
_diffrn_reflns_av_R_equivalents 0.0273
_diffrn_reflns_av_sigmaI/netI 0.0182
_diffrn_reflns_limit_h_max 15
_diffrn_reflns_limit_h_min -15
_diffrn_reflns_limit_k_max 22
_diffrn_reflns_limit_k_min -22
_diffrn_reflns_limit_l_max 17
_diffrn_reflns_limit_l_min -17
_diffrn_reflns_number 17532
_diffrn_reflns_theta_full 30.07
_diffrn_reflns_theta_max 30.07
_diffrn_reflns_theta_min 2.31
_diffrn_standards_decay_% 0
_diffrn_standards_interval_count 1
_diffrn_standards_interval_time '32 h'
_diffrn_standards_number 410
_exptl_absorpt_coefficient_mu 6.543
_exptl_absorpt_correction_T_max 0.81577
_exptl_absorpt_correction_T_min 0.19281
_exptl_absorpt_correction_type numerical
_exptl_absorpt_process_details
;
Bruker AXS (2003). SHELXTL. Version 6.14. 
Bruker AXS Inc., Madison, Wisconsin, USA. 
;
_exptl_crystal_colour colourless
_exptl_crystal_density_diffrn 1.517
_exptl_crystal_density_method 'not measured'
_exptl_crystal_description 'flat prism'
_exptl_crystal_F_000 960
_exptl_crystal_size_max 0.40
_exptl_crystal_size_mid 0.13
_exptl_crystal_size_min 0.03
_refine_diff_density_max 1.007
_refine_diff_density_min -0.968
_refine_diff_density_rms 0.094
_refine_ls_extinction_method none
_refine_ls_goodness_of_fit_ref 1.112
_refine_ls_hydrogen_treatment mixed
_refine_ls_matrix_type full
_refine_ls_number_parameters 107
_refine_ls_number_reflns 3080
_refine_ls_number_restraints 18
_refine_ls_restrained_S_all 1.108
_refine_ls_R_factor_all 0.0257
_refine_ls_R_factor_gt 0.0227
_refine_ls_shift/su_max 0.000
_refine_ls_shift/su_mean 0.000
_refine_ls_structure_factor_coef Fsqd
_refine_ls_weighting_details 'calc w=1/[\s^2^(Fo^2^)+(0.0334P)^2^+3.8890P] where P=(Fo^2^+2Fc^2^)/3'
_refine_ls_weighting_scheme calc
_refine_ls_wR_factor_gt 0.0661
_refine_ls_wR_factor_ref 0.0677
_reflns_number_gt 2854
_reflns_number_total 3080
_reflns_threshold_expression I>2\s(I)
_cod_data_source_file om060488ysi20060622_092820.cif
_cod_data_source_block compound2
_cod_original_sg_symbol_H-M 'C 2/c'
_cod_database_code 4074242

loop_
_symmetry_equiv_pos_as_xyz
'x, y, z'
'-x, y, -z+1/2'
'x+1/2, y+1/2, z'
'-x+1/2, y+1/2, -z+1/2'
'-x, -y, -z'
'x, -y, z-1/2'
'-x+1/2, -y+1/2, -z'
'x+1/2, -y+1/2, z-1/2'

loop_
_atom_site_label
_atom_site_type_symbol
_atom_site_fract_x
_atom_site_fract_y
_atom_site_fract_z
_atom_site_U_iso_or_equiv
_atom_site_adp_type
_atom_site_occupancy
_atom_site_symmetry_multiplicity
_atom_site_calc_flag
_atom_site_refinement_flags
Y Y 0.0000 0.270350(15) 0.2500 0.01393(7) Uani 1 2 d S
Ga1 Ga 0.0000 0.46359(2) 0.2500 0.02867(9) Uani 1 2 d S
Ga2 Ga 0.04398(2) 0.176043(16) 0.048012(19) 0.02558(7) Uani 1 1 d .
C1 C -0.1196(2) 0.38573(13) 0.13538(17) 0.0229(4) Uani 1 1 d D
H1A H -0.1542(18) 0.4393(7) 0.1020(17) 0.042(5) Uiso 1 1 d D
H1B H -0.1862(14) 0.3533(11) 0.159(2) 0.042(5) Uiso 1 1 d D
H1C H -0.086(2) 0.3525(12) 0.0818(15) 0.042(5) Uiso 1 1 d D
C2 C 0.1647(2) 0.26872(15) 0.13525(18) 0.0261(4) Uani 1 1 d D
H2A H 0.2135(18) 0.2530(15) 0.2074(8) 0.042(5) Uiso 1 1 d D
H2B H 0.2174(17) 0.2627(15) 0.0808(13) 0.042(5) Uiso 1 1 d D
H2C H 0.137(2) 0.3279(5) 0.1368(18) 0.042(5) Uiso 1 1 d D
C3 C -0.1107(2) 0.15727(14) 0.12288(17) 0.0238(4) Uani 1 1 d D
H3A H -0.099(2) 0.1297(13) 0.1946(8) 0.045(5) Uiso 1 1 d D
H3B H -0.1745(18) 0.2018(12) 0.1178(18) 0.045(5) Uiso 1 1 d D
H3C H -0.138(2) 0.1149(10) 0.0654(13) 0.045(5) Uiso 1 1 d D
C4 C -0.0276(2) 0.22138(19) -0.09873(19) 0.0343(5) Uani 1 1 d .
H4A H 0.0396 0.2460 -0.1304 0.052 Uiso 1 1 calc R
H4B H -0.0897 0.2654 -0.0930 0.052 Uiso 1 1 calc R
H4C H -0.0683 0.1753 -0.1457 0.052 Uiso 1 1 calc R
C5 C 0.1455(3) 0.07095(19) 0.0613(2) 0.0439(7) Uani 1 1 d .
H5A H 0.1328 0.0425 -0.0098 0.066 Uiso 1 1 calc R
H5B H 0.1196 0.0330 0.1148 0.066 Uiso 1 1 calc R
H5C H 0.2345 0.0853 0.0856 0.066 Uiso 1 1 calc R
C6 C 0.1035(4) 0.5260(2) 0.1641(3) 0.0512(8) Uani 1 1 d .
H6A H 0.0507 0.5445 0.0948 0.077 Uiso 1 1 calc R
H6B H 0.1702 0.4888 0.1493 0.077 Uiso 1 1 calc R
H6C H 0.1409 0.5758 0.2054 0.077 Uiso 1 1 calc R

loop_
_atom_site_aniso_label
_atom_site_aniso_U_11
_atom_site_aniso_U_22
_atom_site_aniso_U_33
_atom_site_aniso_U_23
_atom_site_aniso_U_13
_atom_site_aniso_U_12
Y 0.01423(11) 0.01560(11) 0.01266(11) 0.000 0.00441(8) 0.000
Ga1 0.0411(2) 0.01883(15) 0.02476(17) 0.000 0.00375(14) 0.000
Ga2 0.02566(13) 0.03150(13) 0.01904(12) -0.00506(8) 0.00332(9) 0.00713(9)
C1 0.0255(10) 0.0216(9) 0.0206(9) 0.0029(7) 0.0023(7) 0.0043(7)
C2 0.0209(9) 0.0378(12) 0.0219(10) -0.0040(8) 0.0103(8) -0.0014(8)
C3 0.0255(10) 0.0244(9) 0.0209(9) -0.0041(8) 0.0032(8) -0.0048(8)
C4 0.0284(11) 0.0555(16) 0.0188(10) 0.0022(10) 0.0042(8) 0.0059(10)
C5 0.0462(15) 0.0394(14) 0.0438(15) -0.0118(12) 0.0035(12) 0.0197(12)
C6 0.068(2) 0.0430(15) 0.0393(15) 0.0098(12) 0.0043(14) -0.0280(15)

loop_
_atom_type_symbol
_atom_type_description
_atom_type_scat_dispersion_real
_atom_type_scat_dispersion_imag
_atom_type_scat_source
C C 0.0033 0.0016 'International Tables Vol C Tables 4.2.6.8 and 6.1.1.4'
H H 0.0000 0.0000 'International Tables Vol C Tables 4.2.6.8 and 6.1.1.4'
Ga Ga 0.2307 1.6083 'International Tables Vol C Tables 4.2.6.8 and 6.1.1.4'
Y Y -2.7962 3.5667 'International Tables Vol C Tables 4.2.6.8 and 6.1.1.4'

loop_
_geom_angle_atom_site_label_1
_geom_angle_atom_site_label_2
_geom_angle_atom_site_label_3
_geom_angle
_geom_angle_site_symmetry_1
_geom_angle_site_symmetry_3
C1 Y C1 87.16(10) . 2
C1 Y C2 91.64(8) . .
C1 Y C2 89.21(7) 2 .
C1 Y C2 89.21(7) . 2
C1 Y C2 91.64(8) 2 2
C2 Y C2 178.83(11) . 2
C1 Y C3 91.47(7) . .
C1 Y C3 175.36(7) 2 .
C2 Y C3 86.40(7) . .
C2 Y C3 92.77(8) 2 .
C1 Y C3 175.37(7) . 2
C1 Y C3 91.47(7) 2 2
C2 Y C3 92.77(8) . 2
C2 Y C3 86.40(7) 2 2
C3 Y C3 90.24(10) . 2
C1 Y Ga1 43.58(5) . .
C1 Y Ga1 43.58(5) 2 .
C2 Y Ga1 90.59(5) . .
C2 Y Ga1 90.59(5) 2 .
C3 Y Ga1 134.88(5) . .
C3 Y Ga1 134.88(5) 2 .
C1 Y Ga2 91.72(5) . .
C1 Y Ga2 132.41(5) 2 .
C2 Y Ga2 43.24(5) . .
C2 Y Ga2 135.93(6) 2 .
C3 Y Ga2 43.17(5) . .
C3 Y Ga2 92.47(5) 2 .
Ga1 Y Ga2 119.098(7) . .
C1 Y Ga2 132.41(5) . 2
C1 Y Ga2 91.73(5) 2 2
C2 Y Ga2 135.93(6) . 2
C2 Y Ga2 43.24(5) 2 2
C3 Y Ga2 92.47(5) . 2
C3 Y Ga2 43.17(5) 2 2
Ga1 Y Ga2 119.099(7) . 2
Ga2 Y Ga2 121.804(13) . 2
C1 Y H1B 22.66(9) . .
C1 Y H1B 99.3(5) 2 .
C2 Y H1B 110.7(3) . .
C2 Y H1B 69.9(3) 2 .
C3 Y H1B 80.9(5) . .
C3 Y H1B 154.11(14) 2 .
Ga1 Y H1B 58.3(4) . .
Ga2 Y H1B 97.4(6) . .
Ga2 Y H1B 112.5(3) 2 .
C1 Y H1C 22.66(10) . .
C1 Y H1C 99.7(5) 2 .
C2 Y H1C 73.1(4) . .
C2 Y H1C 107.5(4) 2 .
C3 Y H1C 77.6(5) . .
C3 Y H1C 161.73(12) 2 .
Ga1 Y H1C 58.6(4) . .
Ga2 Y H1C 69.32(13) . .
Ga2 Y H1C 149.2(5) 2 .
H1B Y H1C 37.6(2) . .
C1 Y H2A 110.7(3) . .
C1 Y H2A 78.7(5) 2 .
C2 Y H2A 22.52(9) . .
C2 Y H2A 157.15(11) 2 .
C3 Y H2A 97.7(5) . .
C3 Y H2A 73.3(3) 2 .
Ga1 Y H2A 96.2(5) . .
Ga2 Y H2A 57.4(4) . .
Ga2 Y H2A 115.7(2) 2 .
H1B Y H2A 131.8(4) . .
H1C Y H2A 94.6(5) . .
C1 Y H2C 72.9(3) . .
C1 Y H2C 75.8(5) 2 .
C2 Y H2C 22.77(7) . .
C2 Y H2C 158.38(12) 2 .
C3 Y H2C 99.6(5) . .
C3 Y H2C 111.1(4) 2 .
Ga1 Y H2C 68.14(13) . .
Ga2 Y H2C 58.7(4) . .
Ga2 Y H2C 151.9(5) 2 .
H1B Y H2C 94.5(4) . .
H1C Y H2C 58.8(7) . .
H2A Y H2C 37.8(2) . .
C1 Y H3A 109.8(4) . .
C1 Y H3A 160.91(15) 2 .
C2 Y H3A 98.6(5) . .
C2 Y H3A 80.3(5) 2 .
C3 Y H3A 22.53(10) . .
C3 Y H3A 70.9(3) 2 .
Ga1 Y H3A 152.4(4) . .
Ga2 Y H3A 58.1(4) . .
Ga2 Y H3A 70.53(16) 2 .
H1B Y H3A 94.2(6) . .
H1C Y H3A 99.2(5) . .
H2A Y H3A 102.2(8) . .
H2C Y H3A 116.7(5) . .
C1 Y H3B 72.4(3) . .
C1 Y H3B 158.18(17) 2 .
C2 Y H3B 98.8(5) . .
C2 Y H3B 80.7(5) 2 .
C3 Y H3B 22.54(10) . .
C3 Y H3B 108.3(4) 2 .
Ga1 Y H3B 115.6(3) . .
Ga2 Y H3B 57.9(4) . .
Ga2 Y H3B 96.4(6) 2 .
H1B Y H3B 58.9(5) . .
H1C Y H3B 63.9(7) . .
H2A Y H3B 115.2(6) . .
H2C Y H3B 104.4(8) . .
H3A Y H3B 37.4(2) . .
C6 Ga1 C6 120.2(2) . 2
C6 Ga1 C1 105.06(11) . .
C6 Ga1 C1 108.46(12) 2 .
C6 Ga1 C1 108.46(12) . 2
C6 Ga1 C1 105.07(11) 2 2
C1 Ga1 C1 109.32(11) . 2
C6 Ga1 Y 119.89(11) . .
C6 Ga1 Y 119.89(11) 2 .
C1 Ga1 Y 54.66(6) . .
C1 Ga1 Y 54.66(6) 2 .
C4 Ga2 C5 119.20(12) . .
C4 Ga2 C3 105.34(10) . .
C5 Ga2 C3 109.21(12) . .
C4 Ga2 C2 108.43(11) . .
C5 Ga2 C2 104.84(11) . .
C3 Ga2 C2 109.67(8) . .
C4 Ga2 Y 119.66(8) . .
C5 Ga2 Y 121.13(9) . .
C3 Ga2 Y 54.91(6) . .
C2 Ga2 Y 54.76(6) . .
Ga1 C1 Y 81.76(7) . .
Ga1 C1 H1A 85.4(14) . .
Y C1 H1A 167.2(14) . .
Ga1 C1 H1B 119.2(15) . .
Y C1 H1B 77.3(12) . .
H1A C1 H1B 109.43(16) . .
Ga1 C1 H1C 120.4(15) . .
Y C1 H1C 77.3(14) . .
H1A C1 H1C 109.43(16) . .
H1B C1 H1C 109.44(16) . .
Ga2 C2 Y 82.00(7) . .
Ga2 C2 H2A 117.7(15) . .
Y C2 H2A 78.0(13) . .
Ga2 C2 H2B 88.0(14) . .
Y C2 H2B 169.6(14) . .
H2A C2 H2B 109.40(16) . .
Ga2 C2 H2C 120.3(15) . .
Y C2 H2C 73.7(14) . .
H2A C2 H2C 109.39(16) . .
H2B C2 H2C 109.40(16) . .
Ga2 C3 Y 81.93(7) . .
Ga2 C3 H3A 120.2(15) . .
Y C3 H3A 77.3(14) . .
Ga2 C3 H3B 119.4(15) . .
Y C3 H3B 77.1(14) . .
H3A C3 H3B 109.41(16) . .
Ga2 C3 H3C 85.5(16) . .
Y C3 H3C 167.4(16) . .
H3A C3 H3C 109.40(16) . .
H3B C3 H3C 109.43(16) . .
Ga2 C4 H4A 109.5 . .
Ga2 C4 H4B 109.5 . .
H4A C4 H4B 109.5 . .
Ga2 C4 H4C 109.5 . .
H4A C4 H4C 109.5 . .
H4B C4 H4C 109.5 . .
Ga2 C5 H5A 109.5 . .
Ga2 C5 H5B 109.5 . .
H5A C5 H5B 109.5 . .
Ga2 C5 H5C 109.5 . .
H5A C5 H5C 109.5 . .
H5B C5 H5C 109.5 . .
Ga1 C6 H6A 109.5 . .
Ga1 C6 H6B 109.5 . .
H6A C6 H6B 109.5 . .
Ga1 C6 H6C 109.5 . .
H6A C6 H6C 109.5 . .
H6B C6 H6C 109.5 . .

loop_
_geom_bond_atom_site_label_1
_geom_bond_atom_site_label_2
_geom_bond_distance
_geom_bond_site_symmetry_2
Y C1 2.505(2) .
Y C1 2.505(2) 2
Y C2 2.516(2) .
Y C2 2.516(2) 2
Y C3 2.521(2) .
Y C3 2.521(2) 2
Y Ga1 3.0393(4) .
Y Ga2 3.0502(3) .
Y Ga2 3.0502(3) 2
Y H1B 2.48(2) .
Y H1C 2.48(2) .
Y H2A 2.50(2) .
Y H2C 2.43(2) .
Y H3A 2.50(2) .
Y H3B 2.49(2) .
Ga1 C6 1.971(3) .
Ga1 C6 1.971(3) 2
Ga1 C1 2.117(2) .
Ga1 C1 2.117(2) 2
Ga2 C4 1.974(2) .
Ga2 C5 1.976(3) .
Ga2 C3 2.108(2) .
Ga2 C2 2.110(2) .
C1 H1A 0.9800(10) .
C1 H1B 0.9800(10) .
C1 H1C 0.9800(10) .
C2 H2A 0.9802(10) .
C2 H2B 0.9801(10) .
C2 H2C 0.9802(10) .
C3 H3A 0.9802(10) .
C3 H3B 0.9800(10) .
C3 H3C 0.9801(10) .
C4 H4A 0.9800 .
C4 H4B 0.9800 .
C4 H4C 0.9800 .
C5 H5A 0.9800 .
C5 H5B 0.9800 .
C5 H5C 0.9800 .
C6 H6A 0.9800 .
C6 H6B 0.9800 .
C6 H6C 0.9800 .

loop_
_geom_torsion_atom_site_label_1
_geom_torsion_atom_site_label_2
_geom_torsion_atom_site_label_3
_geom_torsion_atom_site_label_4
_geom_torsion
_geom_torsion_site_symmetry_1
_geom_torsion_site_symmetry_4
C1 Y Ga1 C6 -87.70(13) . .
C1 Y Ga1 C6 92.30(13) 2 .
C2 Y Ga1 C6 4.06(12) . .
C2 Y Ga1 C6 -175.94(12) 2 .
C3 Y Ga1 C6 -81.44(13) . .
C3 Y Ga1 C6 98.55(13) 2 .
Ga2 Y Ga1 C6 -30.04(11) . .
Ga2 Y Ga1 C6 149.96(11) 2 .
C1 Y Ga1 C6 92.30(13) . 2
C1 Y Ga1 C6 -87.70(13) 2 2
C2 Y Ga1 C6 -175.94(12) . 2
C2 Y Ga1 C6 4.06(12) 2 2
C3 Y Ga1 C6 98.56(13) . 2
C3 Y Ga1 C6 -81.44(13) 2 2
Ga2 Y Ga1 C6 149.97(11) . 2
Ga2 Y Ga1 C6 -30.03(11) 2 2
C1 Y Ga1 C1 180.0 2 .
C2 Y Ga1 C1 91.76(9) . .
C2 Y Ga1 C1 -88.24(9) 2 .
C3 Y Ga1 C1 6.26(10) . .
C3 Y Ga1 C1 -173.75(10) 2 .
Ga2 Y Ga1 C1 57.66(7) . .
Ga2 Y Ga1 C1 -122.34(7) 2 .
C1 Y Ga1 C1 180.0 . 2
C2 Y Ga1 C1 -88.24(9) . 2
C2 Y Ga1 C1 91.76(9) 2 2
C3 Y Ga1 C1 -173.74(10) . 2
C3 Y Ga1 C1 6.26(10) 2 2
Ga2 Y Ga1 C1 -122.33(7) . 2
Ga2 Y Ga1 C1 57.67(7) 2 2
C1 Y Ga2 C4 -1.91(11) . .
C1 Y Ga2 C4 -89.64(12) 2 .
C2 Y Ga2 C4 -92.47(12) . .
C2 Y Ga2 C4 88.74(12) 2 .
C3 Y Ga2 C4 88.40(12) . .
C3 Y Ga2 C4 176.12(11) 2 .
Ga1 Y Ga2 C4 -37.55(9) . .
Ga2 Y Ga2 C4 142.45(9) 2 .
C1 Y Ga2 C5 177.10(13) . .
C1 Y Ga2 C5 89.37(14) 2 .
C2 Y Ga2 C5 86.54(14) . .
C2 Y Ga2 C5 -92.26(14) 2 .
C3 Y Ga2 C5 -92.60(14) . .
C3 Y Ga2 C5 -4.88(13) 2 .
Ga1 Y Ga2 C5 141.46(12) . .
Ga2 Y Ga2 C5 -38.54(12) 2 .
C1 Y Ga2 C3 -90.31(9) . .
C1 Y Ga2 C3 -178.03(10) 2 .
C2 Y Ga2 C3 179.13(11) . .
C2 Y Ga2 C3 0.34(10) 2 .
C3 Y Ga2 C3 87.72(12) 2 .
Ga1 Y Ga2 C3 -125.95(8) . .
Ga2 Y Ga2 C3 54.05(8) 2 .
C1 Y Ga2 C2 90.56(10) . .
C1 Y Ga2 C2 2.83(10) 2 .
C2 Y Ga2 C2 -178.80(11) 2 .
C3 Y Ga2 C2 -179.13(11) . .
C3 Y Ga2 C2 -91.42(10) 2 .
Ga1 Y Ga2 C2 54.92(8) . .
Ga2 Y Ga2 C2 -125.08(8) 2 .
C6 Ga1 C1 Y 116.22(12) . .
C6 Ga1 C1 Y -114.04(11) 2 .
C1 Ga1 C1 Y 0.0 2 .
C1 Y C1 Ga1 -0.001(1) 2 .
C2 Y C1 Ga1 -89.13(7) . .
C2 Y C1 Ga1 91.68(8) 2 .
C3 Y C1 Ga1 -175.57(7) . .
Ga2 Y C1 Ga1 -132.39(5) . .
Ga2 Y C1 Ga1 89.74(7) 2 .
C4 Ga2 C2 Y 113.78(9) . .
C5 Ga2 C2 Y -117.89(11) . .
C3 Ga2 C2 Y -0.75(10) . .
C1 Y C2 Ga2 -90.77(8) . .
C1 Y C2 Ga2 -177.91(8) 2 .
C3 Y C2 Ga2 0.59(8) . .
C3 Y C2 Ga2 90.66(8) 2 .
Ga1 Y C2 Ga2 -134.35(6) . .
Ga2 Y C2 Ga2 90.43(8) 2 .
C4 Ga2 C3 Y -115.75(10) . .
C5 Ga2 C3 Y 115.11(10) . .
C2 Ga2 C3 Y 0.75(10) . .
C1 Y C3 Ga2 90.96(8) . .
C2 Y C3 Ga2 -0.59(8) . .
C2 Y C3 Ga2 -179.76(7) 2 .
C3 Y C3 Ga2 -93.35(8) 2 .
Ga1 Y C3 Ga2 86.65(8) . .
Ga2 Y C3 Ga2 -136.48(5) 2 .
